data_7100469
loop_
_publ_author_name
'Wenhao Hu'
'Zhi Yong Chen'
'Hui Liu'
'Chong Dao Lu'
'Ai-Qiao Mi'

_publ_section_title
;
Rhodium Catalyzed Three-Component Reaction of
Diazoacetates, Titanium(IV) Alkoxides and Aldehydes
;
_journal_name_full 'Chemical Communications'
_journal_paper_doi 10.1039/b502093j
_journal_year 2005
_chemical_formula_sum 'C19 H21 N O6'
_chemical_formula_weight 359.37
_space_group_IT_number 14
_symmetry_cell_setting monoclinic
_symmetry_space_group_name_Hall '-P 2ybc'
_symmetry_space_group_name_H-M 'P 1 21/c 1'
_cell_angle_alpha 90.00
_cell_angle_beta 91.999(3)
_cell_angle_gamma 90.00
_cell_formula_units_Z 4
_cell_length_a 13.289(2)
_cell_length_b 8.1727(12)
_cell_length_c 16.588(3)
_cell_measurement_temperature 294(2)
_cell_volume 1800.4(5)
_diffrn_ambient_temperature 294(2)
_exptl_crystal_density_diffrn 1.326
_cod_depositor_comments
;
The following automatic conversions were performed:
'_symmetry_cell_setting' value 'Monoclinic' changed to 'monoclinic'
according to '/home/saulius/struct/CIF-dictionaries/cif_core.dic'
dictionary named 'cif_core.dic' version 2.4.1 from 2010-06-29.

Automatic conversion script
Id: cif_fix_enum 1527 2010-12-29 10:47:43Z saulius 
;
_cod_original_sg_symbol_H-M 'P 21/c'
_cod_database_code 7100469

loop_
_symmetry_equiv_pos_as_xyz
'x, y, z'
'-x, y+1/2, -z+1/2'
'-x, -y, -z'
'x, -y-1/2, z-1/2'

loop_
_atom_site_label
_atom_site_type_symbol
_atom_site_fract_x
_atom_site_fract_y
_atom_site_fract_z
_atom_site_U_iso_or_equiv
_atom_site_adp_type
_atom_site_occupancy
_atom_site_symmetry_multiplicity
_atom_site_calc_flag
_atom_site_refinement_flags
_atom_site_disorder_assembly
_atom_site_disorder_group
O1 O 0.09320(8) 0.64293(12) 0.59902(6) 0.0474(3) Uani 1 1 d . . .
H1 H 0.0659 0.6927 0.5613 0.071 Uiso 1 1 calc R . .
O2 O 0.06162(9) 0.18631(16) 0.48899(7) 0.0621(3) Uani 1 1 d . . .
O3 O 0.16822(10) 0.00585(15) 0.52892(8) 0.0669(4) Uani 1 1 d . . .
O4 O 0.27445(7) 0.36260(11) 0.52013(6) 0.0413(2) Uani 1 1 d . . .
O5 O 0.32555(9) 0.72061(16) 0.46466(7) 0.0588(3) Uani 1 1 d . . .
O6 O 0.16596(8) 0.65277(12) 0.43497(6) 0.0436(3) Uani 1 1 d . . .
N1 N 0.11722(9) 0.12606(15) 0.54079(7) 0.0419(3) Uani 1 1 d . . .
C1 C 0.24550(9) 0.51896(16) 0.54918(8) 0.0335(3) Uani 1 1 d . . .
C2 C 0.13284(9) 0.49338(16) 0.57060(8) 0.0340(3) Uani 1 1 d . . .
H2 H 0.0942(6) 0.4593(6) 0.5219(8) 0.041 Uiso 1 1 calc R . .
C3 C 0.12169(9) 0.36498(16) 0.63564(8) 0.0324(3) Uani 1 1 d . . .
C4 C 0.11990(10) 0.19664(17) 0.62253(8) 0.0354(3) Uani 1 1 d . . .
C5 C 0.11628(12) 0.08307(19) 0.68446(9) 0.0479(4) Uani 1 1 d . . .
H5 H 0.1173 -0.0284 0.6733 0.058 Uiso 1 1 calc R . .
C6 C 0.11120(14) 0.1379(2) 0.76272(10) 0.0559(4) Uani 1 1 d . . .
H6 H 0.1078 0.0635 0.8050 0.067 Uiso 1 1 calc R . .
C7 C 0.11118(13) 0.3037(2) 0.77811(9) 0.0535(4) Uani 1 1 d . . .
H7 H 0.1071 0.3409 0.8309 0.064 Uiso 1 1 calc R . .
C8 C 0.11715(11) 0.41482(19) 0.71579(8) 0.0426(3) Uani 1 1 d . . .
H8 H 0.1182 0.5261 0.7276 0.051 Uiso 1 1 calc R . .
C9 C 0.30777(9) 0.57720(17) 0.62270(8) 0.0368(3) Uani 1 1 d . . .
C10 C 0.35007(11) 0.4646(2) 0.67683(9) 0.0492(4) Uani 1 1 d . . .
H10 H 0.3453 0.3533 0.6658 0.059 Uiso 1 1 calc R . .
C11 C 0.39949(13) 0.5174(3) 0.74743(10) 0.0635(5) Uani 1 1 d . . .
H11 H 0.4280 0.4412 0.7830 0.076 Uiso 1 1 calc R . .
C12 C 0.40645(14) 0.6818(3) 0.76495(11) 0.0654(5) Uani 1 1 d . . .
H12 H 0.4391 0.7166 0.8124 0.078 Uiso 1 1 calc R . .
C13 C 0.36512(13) 0.7933(3) 0.71221(11) 0.0601(5) Uani 1 1 d . . .
H13 H 0.3700 0.9045 0.7237 0.072 Uiso 1 1 calc R . .
C14 C 0.31593(11) 0.7418(2) 0.64165(9) 0.0461(3) Uani 1 1 d . . .
H14 H 0.2879 0.8192 0.6064 0.055 Uiso 1 1 calc R . .
C15 C 0.25170(11) 0.64473(16) 0.47941(8) 0.0374(3) Uani 1 1 d . . .
C16 C 0.16563(14) 0.7648(2) 0.36730(9) 0.0532(4) Uani 1 1 d . . .
H16A H 0.1839 0.8722 0.3860 0.080 Uiso 1 1 calc R . .
H16B H 0.0995 0.7681 0.3421 0.080 Uiso 1 1 calc R . .
H16C H 0.2132 0.7283 0.3289 0.080 Uiso 1 1 calc R . .
C17 C 0.37471(12) 0.3427(2) 0.48902(12) 0.0552(4) Uani 1 1 d . . .
H17 H 0.4193(9) 0.4277(18) 0.5118(5) 0.066 Uiso 1 1 calc R . .
C18 C 0.3710(2) 0.3559(3) 0.39810(14) 0.0914(8) Uani 1 1 d . . .
H18A H 0.3275 0.2726 0.3757 0.137 Uiso 1 1 calc R . .
H18B H 0.4376 0.3420 0.3784 0.137 Uiso 1 1 calc R . .
H18C H 0.3457 0.4617 0.3824 0.137 Uiso 1 1 calc R . .
C19 C 0.41207(16) 0.1766(3) 0.51653(18) 0.0893(8) Uani 1 1 d . . .
H19A H 0.4092 0.1692 0.5742 0.134 Uiso 1 1 calc R . .
H19B H 0.4803 0.1620 0.5008 0.134 Uiso 1 1 calc R . .
H19C H 0.3704 0.0930 0.4921 0.134 Uiso 1 1 calc R . .

loop_
_atom_site_aniso_label
_atom_site_aniso_U_11
_atom_site_aniso_U_22
_atom_site_aniso_U_33
_atom_site_aniso_U_23
_atom_site_aniso_U_13
_atom_site_aniso_U_12
O1 0.0490(6) 0.0412(6) 0.0529(6) 0.0097(5) 0.0129(5) 0.0181(4)
O2 0.0661(8) 0.0709(8) 0.0480(6) -0.0051(6) -0.0171(6) 0.0156(6)
O3 0.0878(9) 0.0479(7) 0.0646(8) -0.0131(6) -0.0021(7) 0.0228(6)
O4 0.0337(5) 0.0345(5) 0.0562(6) -0.0035(4) 0.0103(4) 0.0028(4)
O5 0.0521(7) 0.0714(8) 0.0532(7) 0.0181(6) 0.0064(5) -0.0185(6)
O6 0.0468(6) 0.0451(6) 0.0387(5) 0.0126(4) 0.0007(4) -0.0012(4)
N1 0.0440(6) 0.0378(6) 0.0437(7) -0.0008(5) -0.0007(5) 0.0004(5)
C1 0.0330(6) 0.0308(6) 0.0370(7) 0.0033(5) 0.0055(5) 0.0026(5)
C2 0.0322(6) 0.0340(7) 0.0360(7) 0.0054(5) 0.0043(5) 0.0042(5)
C3 0.0278(6) 0.0358(7) 0.0338(6) 0.0052(5) 0.0039(5) 0.0016(5)
C4 0.0324(6) 0.0369(7) 0.0370(7) 0.0032(5) 0.0024(5) 0.0009(5)
C5 0.0535(9) 0.0381(8) 0.0524(9) 0.0106(7) 0.0042(7) 0.0007(6)
C6 0.0686(11) 0.0556(10) 0.0440(8) 0.0203(7) 0.0084(7) 0.0005(8)
C7 0.0645(10) 0.0630(10) 0.0336(7) 0.0051(7) 0.0100(7) -0.0006(8)
C8 0.0489(8) 0.0419(8) 0.0375(7) -0.0003(6) 0.0075(6) 0.0001(6)
C9 0.0303(6) 0.0433(8) 0.0371(7) 0.0048(6) 0.0046(5) 0.0006(5)
C10 0.0425(8) 0.0539(9) 0.0511(9) 0.0138(7) -0.0001(6) 0.0029(7)
C11 0.0436(9) 0.0980(15) 0.0483(9) 0.0232(10) -0.0038(7) 0.0051(9)
C12 0.0479(9) 0.1020(16) 0.0458(9) -0.0097(10) -0.0037(7) -0.0046(9)
C13 0.0517(10) 0.0691(11) 0.0593(10) -0.0178(9) -0.0003(8) -0.0039(8)
C14 0.0426(8) 0.0478(9) 0.0478(8) -0.0012(7) 0.0013(6) 0.0015(6)
C15 0.0422(7) 0.0358(7) 0.0344(7) 0.0014(5) 0.0072(5) 0.0000(6)
C16 0.0658(10) 0.0537(9) 0.0402(8) 0.0153(7) 0.0036(7) 0.0021(8)
C17 0.0358(8) 0.0508(9) 0.0800(12) -0.0154(8) 0.0165(7) 0.0023(7)
C18 0.0957(17) 0.1019(18) 0.0794(15) -0.0215(13) 0.0441(13) 0.0122(14)
C19 0.0576(12) 0.0670(13) 0.144(2) -0.0149(14) 0.0088(13) 0.0262(10)

loop_
_geom_bond_atom_site_label_1
_geom_bond_atom_site_label_2
_geom_bond_distance
_geom_bond_site_symmetry_2
_geom_bond_publ_flag
O1 C2 1.4181(16) . ?
O1 H1 0.8200 . ?
O2 N1 1.2174(16) . ?
O3 N1 1.2135(16) . ?
O4 C1 1.4234(16) . ?
O4 C17 1.4547(17) . ?
O5 C15 1.1934(17) . ?
O6 C15 1.3369(17) . ?
O6 C16 1.4484(17) . ?
N1 C4 1.4728(18) . ?
C1 C9 1.5258(19) . ?
C1 C15 1.5522(18) . ?
C1 C2 1.5648(18) . ?
C2 C3 1.5161(17) . ?
C2 H2 0.9819 . ?
C3 C4 1.3930(19) . ?
C3 C8 1.3938(19) . ?
C4 C5 1.3866(19) . ?
C5 C6 1.377(2) . ?
C5 H5 0.9300 . ?
C6 C7 1.379(3) . ?
C6 H6 0.9300 . ?
C7 C8 1.380(2) . ?
C7 H7 0.9300 . ?
C8 H8 0.9300 . ?
C9 C14 1.385(2) . ?
C9 C10 1.390(2) . ?
C10 C11 1.391(2) . ?
C10 H10 0.9300 . ?
C11 C12 1.376(3) . ?
C11 H11 0.9300 . ?
C12 C13 1.366(3) . ?
C12 H12 0.9300 . ?
C13 C14 1.386(2) . ?
C13 H13 0.9300 . ?
C14 H14 0.9300 . ?
C16 H16A 0.9600 . ?
C16 H16B 0.9600 . ?
C16 H16C 0.9600 . ?
C17 C18 1.511(3) . ?
C17 C19 1.511(3) . ?
C17 H17 0.9808 . ?
C18 H18A 0.9600 . ?
C18 H18B 0.9600 . ?
C18 H18C 0.9600 . ?
C19 H19A 0.9600 . ?
C19 H19B 0.9600 . ?
C19 H19C 0.9600 . ?
